data_4025506
loop_
_publ_author_name
'Milan Bera'
'Sujit Roy'

_publ_section_title
;
 Silver(I)-Diene Complexes as Versatile Catalysts for the C-Arylation of
 N-Tosylaziridines: Mechanistic Insight from In Situ Diagnostics
;
_journal_name_full 'Journal of Organic Chemistry'
_journal_page_first 4402
_journal_page_last 4412
_journal_paper_doi 10.1021/jo100260k
_journal_volume 75
_journal_year 2010
_chemical_formula_sum 'C24 H27 N O5 S'
_chemical_formula_weight 441.53
_chemical_name_systematic
;
 ?
;
_space_group_IT_number 14
_symmetry_cell_setting monoclinic
_symmetry_space_group_name_Hall '-P 2ybc'
_symmetry_space_group_name_H-M 'P 1 21/c 1'
_atom_sites_solution_hydrogens geom
_atom_sites_solution_primary direct
_atom_sites_solution_secondary difmap
_audit_creation_method SHELXL-97
_cell_angle_alpha 90.00
_cell_angle_beta 102.35
_cell_angle_gamma 90.00
_cell_formula_units_Z 4
_cell_length_a 10.924
_cell_length_b 10.007
_cell_length_c 20.702
_cell_measurement_temperature 293(2)
_cell_volume 2210.701
_computing_structure_refinement 'SHELXL-97 (Sheldrick, 1997)'
_diffrn_ambient_temperature 293(2)
_diffrn_measured_fraction_theta_full 1.000
_diffrn_measured_fraction_theta_max 1.002
_diffrn_radiation_monochromator graphite
_diffrn_radiation_source 'fine-focus sealed tube'
_diffrn_radiation_type MoK\a
_diffrn_radiation_wavelength 0.71073
_diffrn_reflns_av_R_equivalents 0.0348
_diffrn_reflns_av_sigmaI/netI 0.0852
_diffrn_reflns_limit_h_max 12
_diffrn_reflns_limit_h_min 0
_diffrn_reflns_limit_k_max 11
_diffrn_reflns_limit_k_min 0
_diffrn_reflns_limit_l_max 24
_diffrn_reflns_limit_l_min -24
_diffrn_reflns_number 4102
_diffrn_reflns_theta_full 24.98
_diffrn_reflns_theta_max 24.98
_diffrn_reflns_theta_min 1.91
_exptl_absorpt_coefficient_mu 0.182
_exptl_crystal_colour colourless
_exptl_crystal_density_diffrn 1.327
_exptl_crystal_density_method 'not measured'
_exptl_crystal_description block
_exptl_crystal_F_000 936
_exptl_crystal_size_max 0.39
_exptl_crystal_size_mid 0.27
_exptl_crystal_size_min 0.18
_refine_diff_density_max 0.263
_refine_diff_density_min -0.239
_refine_diff_density_rms 0.049
_refine_ls_extinction_method none
_refine_ls_goodness_of_fit_ref 0.977
_refine_ls_hydrogen_treatment mixed
_refine_ls_matrix_type full
_refine_ls_number_parameters 284
_refine_ls_number_reflns 3886
_refine_ls_number_restraints 0
_refine_ls_restrained_S_all 0.977
_refine_ls_R_factor_all 0.1737
_refine_ls_R_factor_gt 0.0655
_refine_ls_shift/su_max 0.026
_refine_ls_shift/su_mean 0.003
_refine_ls_structure_factor_coef Fsqd
_refine_ls_weighting_details 'calc w=1/[\s^2^(Fo^2^)+(0.0435P)^2^+2.8840P] where P=(Fo^2^+2Fc^2^)/3'
_refine_ls_weighting_scheme calc
_refine_ls_wR_factor_gt 0.1295
_refine_ls_wR_factor_ref 0.1645
_reflns_number_gt 1902
_reflns_number_total 3886
_reflns_threshold_expression >2sigma(I)
_cod_data_source_file jo100260k_si_002.cif
_cod_data_source_block srmb6
_cod_depositor_comments
;
The following automatic conversions were performed:

'_symmetry_cell_setting' value 'Monoclinic' changed to 'monoclinic'
according to the built-in table from CIF Core dictionary named
'cif_core.dic' version 2.4.1 from 2010-06-29.

Automatic conversion script
Id: cif_fix_values 1646 2011-03-28 12:23:43Z adriana 
;
_cod_original_cell_volume 2210.7
_cod_database_code 4025506

loop_
_symmetry_equiv_pos_as_xyz
'x, y, z'
'-x, y+1/2, -z+1/2'
'-x, -y, -z'
'x, -y-1/2, z-1/2'

loop_
_atom_site_label
_atom_site_type_symbol
_atom_site_fract_x
_atom_site_fract_y
_atom_site_fract_z
_atom_site_U_iso_or_equiv
_atom_site_adp_type
_atom_site_occupancy
_atom_site_symmetry_multiplicity
_atom_site_calc_flag
_atom_site_refinement_flags
_atom_site_disorder_assembly
_atom_site_disorder_group
C44 C 0.9718(5) 0.7472(6) -0.0405(2) 0.0928(17) Uani 1 1 d . . .
H44A H 0.9831 0.6568 -0.0538 0.139 Uiso 1 1 calc R . .
H44B H 1.0377 0.8022 -0.0501 0.139 Uiso 1 1 calc R . .
H44C H 0.8923 0.7799 -0.0643 0.139 Uiso 1 1 calc R . .
C31 C 1.3218(6) 0.9135(7) 0.6443(3) 0.108(2) Uani 1 1 d . . .
H31A H 1.3230 0.9757 0.6798 0.162 Uiso 1 1 calc R . .
H31B H 1.3936 0.8560 0.6550 0.162 Uiso 1 1 calc R . .
H31C H 1.2468 0.8607 0.6378 0.162 Uiso 1 1 calc R . .
C33 C 1.3410(5) 1.1380(7) 0.3660(3) 0.103(2) Uani 1 1 d . . .
H33A H 1.3376 1.1750 0.3228 0.154 Uiso 1 1 calc R . .
H33B H 1.4229 1.1526 0.3931 0.154 Uiso 1 1 calc R . .
H33C H 1.2794 1.1807 0.3858 0.154 Uiso 1 1 calc R . .
C32 C 1.3378(7) 0.4928(7) 0.5129(4) 0.136(3) Uani 1 1 d . . .
H32A H 1.3330 0.4012 0.4987 0.204 Uiso 1 1 calc R . .
H32B H 1.2763 0.5091 0.5389 0.204 Uiso 1 1 calc R . .
H32C H 1.4199 0.5107 0.5391 0.204 Uiso 1 1 calc R . .
C41 C 1.3033(6) 0.7205(8) 0.3429(3) 0.133(3) Uani 1 1 d . . .
H41 H 1.2668 0.6387 0.3567 0.160 Uiso 1 1 calc R . .
O8 O 0.8790(3) 0.8593(3) 0.25916(15) 0.0662(9) Uani 1 1 d . . .
O7 O 0.9514(3) 0.6259(3) 0.26983(16) 0.0777(10) Uani 1 1 d . . .
N1 N 1.1012(4) 0.8105(6) 0.2921(2) 0.0696(14) Uani 1 1 d . . .
C45 C 1.2138(5) 0.7349(8) 0.2901(3) 0.136(3) Uani 1 1 d . . .
H45A H 1.1872 0.6459 0.2745 0.164 Uiso 1 1 calc R . .
H45B H 1.2512 0.7754 0.2564 0.164 Uiso 1 1 calc R . .
H112 H 1.113(5) 0.883(5) 0.292(3) 0.07(2) Uiso 1 1 d . . .
S1 S 0.96803(10) 0.76006(13) 0.25064(6) 0.0547(3) Uani 1 1 d . . .
C18 C 0.9757(3) 0.7563(5) 0.1667(2) 0.0470(10) Uani 1 1 d . . .
O2 O 1.3248(4) 0.9826(4) 0.58710(18) 0.0980(13) Uani 1 1 d . . .
C1 C 1.4227(5) 0.6508(6) 0.3354(2) 0.0646(13) Uani 1 1 d . . .
O3 O 1.3162(4) 0.9979(5) 0.36020(18) 0.0924(12) Uani 1 1 d . . .
C7 C 1.3125(4) 0.7874(6) 0.4087(2) 0.0676(15) Uani 1 1 d . . .
C15 C 0.9753(4) 0.7513(6) 0.0327(2) 0.0645(13) Uani 1 1 d . . .
C9 C 1.3226(4) 0.7741(6) 0.5270(2) 0.0705(15) Uani 1 1 d . . .
H9 H 1.3263 0.7233 0.5650 0.085 Uiso 1 1 calc R . .
C8 C 1.3165(4) 0.7133(6) 0.4656(3) 0.0732(15) Uani 1 1 d . . .
C12 C 1.3172(4) 0.9265(6) 0.4162(2) 0.0688(15) Uani 1 1 d . . .
C11 C 1.3228(4) 0.9867(6) 0.4762(3) 0.0719(15) Uani 1 1 d . . .
H11 H 1.3265 1.0794 0.4799 0.086 Uiso 1 1 calc R . .
O1 O 1.3144(4) 0.5777(5) 0.4567(2) 0.0983(13) Uani 1 1 d . . .
C13 C 0.9918(5) 0.6392(5) 0.1365(3) 0.0714(14) Uani 1 1 d . . .
H13 H 1.0034 0.5604 0.1607 0.086 Uiso 1 1 calc R . .
C10 C 1.3231(5) 0.9105(6) 0.5296(3) 0.0708(15) Uani 1 1 d . . .
C14 C 0.9908(5) 0.6373(6) 0.0705(3) 0.0815(16) Uani 1 1 d . . .
H14 H 1.0010 0.5561 0.0504 0.098 Uiso 1 1 calc R . .
C2 C 1.4262(5) 0.5205(6) 0.3164(2) 0.0665(14) Uani 1 1 d . . .
H2 H 1.3540 0.4687 0.3107 0.080 Uiso 1 1 calc R . .
C3 C 1.5353(6) 0.4646(6) 0.3057(2) 0.0814(17) Uani 1 1 d . . .
H3 H 1.5366 0.3753 0.2933 0.098 Uiso 1 1 calc R . .
C6 C 1.5314(6) 0.7241(6) 0.3436(3) 0.0824(17) Uani 1 1 d . . .
H6 H 1.5314 0.8127 0.3573 0.099 Uiso 1 1 calc R . .
C17 C 0.9612(5) 0.8715(5) 0.1314(3) 0.0771(16) Uani 1 1 d . . .
H17 H 0.9513 0.9524 0.1519 0.093 Uiso 1 1 calc R . .
C16 C 0.9614(5) 0.8669(6) 0.0651(3) 0.0860(17) Uani 1 1 d . . .
H16 H 0.9515 0.9463 0.0413 0.103 Uiso 1 1 calc R . .
C4 C 1.6423(6) 0.5404(9) 0.3133(3) 0.097(2) Uani 1 1 d . . .
H4 H 1.7159 0.5033 0.3057 0.116 Uiso 1 1 calc R . .
C5 C 1.6392(6) 0.6697(8) 0.3321(3) 0.098(2) Uani 1 1 d . . .
H5 H 1.7111 0.7219 0.3372 0.118 Uiso 1 1 calc R . .

loop_
_atom_site_aniso_label
_atom_site_aniso_U_11
_atom_site_aniso_U_22
_atom_site_aniso_U_33
_atom_site_aniso_U_23
_atom_site_aniso_U_13
_atom_site_aniso_U_12
C44 0.116(5) 0.097(4) 0.061(3) -0.011(4) 0.011(3) 0.005(4)
C31 0.100(4) 0.176(7) 0.054(3) 0.002(4) 0.028(3) -0.019(5)
C33 0.075(4) 0.134(6) 0.094(5) 0.028(5) 0.006(3) 0.000(4)
C32 0.148(7) 0.102(6) 0.135(6) 0.030(5) -0.023(5) -0.006(5)
C41 0.108(5) 0.200(8) 0.067(4) -0.056(5) -0.035(3) 0.101(5)
O8 0.0498(18) 0.074(2) 0.077(2) 0.0008(19) 0.0188(16) 0.0163(18)
O7 0.096(3) 0.059(2) 0.078(2) 0.0194(19) 0.0196(19) 0.003(2)
N1 0.049(3) 0.092(4) 0.062(3) -0.029(3) 0.0004(19) 0.006(3)
C45 0.059(3) 0.241(9) 0.092(4) -0.087(5) -0.021(3) 0.063(5)
S1 0.0450(6) 0.0595(8) 0.0580(7) 0.0030(7) 0.0076(5) 0.0042(7)
C18 0.038(2) 0.045(3) 0.055(3) 0.001(3) 0.0026(18) 0.000(2)
O2 0.115(3) 0.117(3) 0.062(2) -0.021(3) 0.017(2) -0.012(3)
C1 0.069(3) 0.075(4) 0.042(3) -0.003(3) -0.006(2) 0.017(3)
O3 0.100(3) 0.110(3) 0.063(2) 0.009(3) 0.008(2) 0.015(3)
C7 0.060(3) 0.091(4) 0.045(3) -0.015(3) -0.005(2) 0.022(3)
C15 0.072(3) 0.062(3) 0.055(3) -0.011(3) 0.005(2) -0.007(3)
C9 0.063(3) 0.100(5) 0.043(3) 0.006(3) 0.001(2) -0.007(3)
C8 0.059(3) 0.088(5) 0.064(4) -0.008(3) -0.006(3) 0.002(3)
C12 0.057(3) 0.103(5) 0.042(3) -0.004(3) 0.001(2) 0.018(3)
C11 0.068(4) 0.083(4) 0.060(3) -0.008(3) 0.003(3) 0.010(3)
O1 0.103(3) 0.086(3) 0.089(3) -0.008(3) -0.015(2) 0.000(2)
C13 0.098(4) 0.046(3) 0.073(4) 0.005(3) 0.023(3) 0.008(3)
C10 0.066(3) 0.090(4) 0.054(3) -0.014(3) 0.007(3) -0.003(3)
C14 0.128(5) 0.053(4) 0.067(4) -0.016(3) 0.027(3) 0.002(3)
C2 0.059(3) 0.085(4) 0.054(3) -0.004(3) 0.008(2) 0.002(3)
C3 0.087(4) 0.084(4) 0.070(4) -0.010(3) 0.011(3) 0.025(4)
C6 0.100(5) 0.070(4) 0.072(4) 0.001(3) 0.009(3) 0.001(4)
C17 0.116(5) 0.045(3) 0.067(4) -0.005(3) 0.014(3) 0.003(3)
C16 0.129(5) 0.059(4) 0.068(4) 0.008(3) 0.016(3) -0.006(4)
C4 0.061(4) 0.153(7) 0.078(4) -0.013(4) 0.021(3) 0.021(4)
C5 0.083(5) 0.123(6) 0.092(5) -0.008(4) 0.023(4) -0.021(4)

loop_
_atom_type_symbol
_atom_type_description
_atom_type_scat_dispersion_real
_atom_type_scat_dispersion_imag
_atom_type_scat_source
C C 0.0033 0.0016 'International Tables Vol C Tables 4.2.6.8 and 6.1.1.4'
H H 0.0000 0.0000 'International Tables Vol C Tables 4.2.6.8 and 6.1.1.4'
N N 0.0061 0.0033 'International Tables Vol C Tables 4.2.6.8 and 6.1.1.4'
O O 0.0106 0.0060 'International Tables Vol C Tables 4.2.6.8 and 6.1.1.4'
S S 0.1246 0.1234 'International Tables Vol C Tables 4.2.6.8 and 6.1.1.4'

loop_
_geom_angle_atom_site_label_1
_geom_angle_atom_site_label_2
_geom_angle_atom_site_label_3
_geom_angle
_geom_angle_site_symmetry_1
_geom_angle_site_symmetry_3
_geom_angle_publ_flag
C45 C41 C7 126.9(5) . . ?
C45 C41 C1 118.1(5) . . ?
C7 C41 C1 114.0(4) . . ?
C45 N1 S1 119.9(4) . . ?
C41 C45 N1 121.4(5) . . ?
O7 S1 O8 119.4(2) . . ?
O7 S1 N1 107.6(3) . . ?
O8 S1 N1 106.3(2) . . ?
O7 S1 C18 107.1(2) . . ?
O8 S1 C18 108.3(2) . . ?
N1 S1 C18 107.8(2) . . ?
C13 C18 C17 119.9(4) . . ?
C13 C18 S1 120.7(4) . . ?
C17 C18 S1 119.4(4) . . ?
C31 O2 C10 118.5(5) . . ?
C2 C1 C6 117.9(5) . . ?
C2 C1 C41 123.1(6) . . ?
C6 C1 C41 118.8(6) . . ?
C12 O3 C33 118.6(5) . . ?
C8 C7 C12 116.5(5) . . ?
C8 C7 C41 121.1(6) . . ?
C12 C7 C41 122.4(6) . . ?
C16 C15 C14 116.0(4) . . ?
C16 C15 C44 122.3(5) . . ?
C14 C15 C44 121.6(5) . . ?
C10 C9 C8 117.9(5) . . ?
O1 C8 C7 114.9(5) . . ?
O1 C8 C9 123.2(6) . . ?
C7 C8 C9 121.8(5) . . ?
O3 C12 C11 122.2(6) . . ?
O3 C12 C7 115.8(5) . . ?
C11 C12 C7 122.0(5) . . ?
C10 C11 C12 119.3(5) . . ?
C8 O1 C32 119.3(5) . . ?
C18 C13 C14 119.9(5) . . ?
C11 C10 C9 122.5(5) . . ?
C11 C10 O2 114.1(5) . . ?
C9 C10 O2 123.4(5) . . ?
C13 C14 C15 122.2(5) . . ?
C1 C2 C3 120.9(5) . . ?
C4 C3 C2 120.1(6) . . ?
C5 C6 C1 121.4(6) . . ?
C18 C17 C16 119.1(5) . . ?
C15 C16 C17 122.9(5) . . ?
C5 C4 C3 119.2(6) . . ?
C4 C5 C6 120.5(6) . . ?

loop_
_geom_bond_atom_site_label_1
_geom_bond_atom_site_label_2
_geom_bond_distance
_geom_bond_site_symmetry_2
_geom_bond_publ_flag
C44 C15 1.510(6) . ?
C31 O2 1.378(6) . ?
C33 O3 1.428(7) . ?
C32 O1 1.421(7) . ?
C41 C45 1.310(6) . ?
C41 C7 1.501(7) . ?
C41 C1 1.516(7) . ?
O8 S1 1.427(3) . ?
O7 S1 1.424(3) . ?
N1 C45 1.452(7) . ?
N1 S1 1.603(5) . ?
S1 C18 1.759(4) . ?
C18 C13 1.355(6) . ?
C18 C17 1.356(6) . ?
O2 C10 1.387(6) . ?
C1 C2 1.364(7) . ?
C1 C6 1.375(7) . ?
O3 C12 1.361(6) . ?
C7 C8 1.385(7) . ?
C7 C12 1.400(7) . ?
C15 C16 1.361(7) . ?
C15 C14 1.374(7) . ?
C9 C10 1.366(7) . ?
C9 C8 1.398(7) . ?
C8 O1 1.369(6) . ?
C12 C11 1.368(6) . ?
C11 C10 1.345(7) . ?
C13 C14 1.363(6) . ?
C2 C3 1.376(6) . ?
C3 C4 1.374(8) . ?
C6 C5 1.363(8) . ?
C17 C16 1.374(7) . ?
C4 C5 1.353(8) . ?
